data_1563046
loop_
_publ_author_name
'Yang, Jie'
'Shen, Lei'
'Yang, Gao-Wen'
'Li, Qiao-Yun'
'Shen, Wei'
'Jin, Jian-Ning'
'Zhao, Jing-Jing'
'Dai, Jian'

_publ_section_title
;
 A set of new transition metal-based coordination complexes dependent upon
 Hpztza ligand (Hpztza=2-(5-(pyrazin-2-yl)-2H-tetrazol-2-yl) acetic acid)
;
_journal_name_full 'Journal of Solid State Chemistry'
_journal_page_first 124
_journal_page_last 133
_journal_paper_doi 10.1016/j.jssc.2011.11.017
_journal_volume 186
_journal_year 2012
_chemical_formula_moiety 'C14 H14 N12 Ni O6, 2(H2 O)'
_chemical_formula_sum 'C14 H18 N12 Ni O8'
_chemical_formula_weight 541.09
_space_group_IT_number 2
_space_group_name_Hall '-P 1'
_space_group_name_H-M_alt 'P -1'
_symmetry_cell_setting triclinic
_symmetry_space_group_name_Hall '-P 1'
_symmetry_space_group_name_H-M 'P -1'
_atom_sites_solution_hydrogens geom
_atom_sites_solution_primary direct
_atom_sites_solution_secondary difmap
_audit_creation_method SHELXL-97
_cell_angle_alpha 72.30(3)
_cell_angle_beta 82.73(3)
_cell_angle_gamma 86.47(3)
_cell_formula_units_Z 1
_cell_length_a 7.3092(15)
_cell_length_b 8.6745(17)
_cell_length_c 9.1315(18)
_cell_measurement_temperature 291(2)
_cell_volume 547.0(2)
_computing_molecular_graphics 'SHELXL-97 (Sheldrick, 1997)'
_computing_publication_material 'SHELXL-97 (Sheldrick, 1997)'
_computing_structure_refinement 'SHELXL-97 (Sheldrick, 1997)'
_computing_structure_solution 'SHELXS-97 (Sheldrick, 1990)'
_diffrn_ambient_temperature 291(2)
_diffrn_measured_fraction_theta_full 0.996
_diffrn_measured_fraction_theta_max 0.996
_diffrn_measurement_device_type 'Rigaku mercury'
_diffrn_measurement_method \w
_diffrn_radiation_monochromator graphite
_diffrn_radiation_source 'fine-focus sealed tube'
_diffrn_radiation_type MoK\a
_diffrn_radiation_wavelength 0.71073
_diffrn_reflns_av_R_equivalents 0.0734
_diffrn_reflns_av_sigmaI/netI 0.0902
_diffrn_reflns_limit_h_max 8
_diffrn_reflns_limit_h_min -8
_diffrn_reflns_limit_k_max 9
_diffrn_reflns_limit_k_min -9
_diffrn_reflns_limit_l_max 10
_diffrn_reflns_limit_l_min -10
_diffrn_reflns_number 4342
_diffrn_reflns_theta_full 24.15
_diffrn_reflns_theta_max 24.15
_diffrn_reflns_theta_min 3.46
_diffrn_standards_decay_% 0
_diffrn_standards_interval_count 0
_diffrn_standards_interval_time 0
_diffrn_standards_number 0
_exptl_absorpt_coefficient_mu 0.958
_exptl_absorpt_correction_T_max 0.8316
_exptl_absorpt_correction_T_min 0.8316
_exptl_absorpt_correction_type multi-scan
_exptl_crystal_density_diffrn 1.643
_exptl_crystal_density_method 'not measured'
_exptl_crystal_F_000 278
_exptl_crystal_size_max 0.20
_exptl_crystal_size_mid 0.20
_exptl_crystal_size_min 0.20
_refine_diff_density_max 0.433
_refine_diff_density_min -0.449
_refine_diff_density_rms 0.092
_refine_ls_extinction_method none
_refine_ls_goodness_of_fit_ref 1.032
_refine_ls_hydrogen_treatment constr
_refine_ls_matrix_type full
_refine_ls_number_parameters 154
_refine_ls_number_reflns 1741
_refine_ls_number_restraints 0
_refine_ls_restrained_S_all 1.032
_refine_ls_R_factor_all 0.0956
_refine_ls_R_factor_gt 0.0674
_refine_ls_shift/su_max 0.000
_refine_ls_shift/su_mean 0.000
_refine_ls_structure_factor_coef Fsqd
_refine_ls_weighting_details 'calc w=1/[\s^2^(Fo^2^)+(0.1000P)^2^+0.0000P] where P=(Fo^2^+2Fc^2^)/3'
_refine_ls_weighting_scheme calc
_refine_ls_wR_factor_gt 0.1576
_refine_ls_wR_factor_ref 0.1742
_reflns_number_gt 1335
_reflns_number_total 1741
_reflns_threshold_expression >2sigma(I)
_cod_data_source_file JSSC-2012-186-124.CIF
_cod_data_source_block t10
_cod_original_cell_volume 546.97(19)
_cod_database_code 1563046

loop_
_symmetry_equiv_pos_as_xyz
'x, y, z'
'-x, -y, -z'

loop_
_atom_site_label
_atom_site_type_symbol
_atom_site_fract_x
_atom_site_fract_y
_atom_site_fract_z
_atom_site_U_iso_or_equiv
_atom_site_adp_type
_atom_site_occupancy
_atom_site_symmetry_multiplicity
_atom_site_calc_flag
_atom_site_refinement_flags
_atom_site_disorder_assembly
_atom_site_disorder_group
Ni1 Ni 1.5000 0.0000 0.0000 0.0255(4) Uani 1 2 d S . .
O1 O 1.2444(5) 0.0299(5) 0.1093(5) 0.0357(11) Uani 1 1 d . . .
O2 O 1.2627(6) 0.2525(5) 0.1810(5) 0.0431(12) Uani 1 1 d . . .
N1 N 0.8333(7) 0.3741(6) 0.2486(6) 0.0367(13) Uani 1 1 d . . .
N2 N 0.9057(7) 0.2292(6) 0.3151(6) 0.0356(13) Uani 1 1 d . . .
N3 N 0.9192(8) 0.1987(7) 0.4644(7) 0.0530(17) Uani 1 1 d . . .
N4 N 0.8532(8) 0.3305(7) 0.5002(6) 0.0466(15) Uani 1 1 d . . .
N5 N 0.5826(7) 0.8396(5) 0.2100(5) 0.0292(12) Uani 1 1 d . . .
N6 N 0.6809(8) 0.6313(6) 0.4882(6) 0.0423(14) Uani 1 1 d . . .
C1 C 1.1794(8) 0.1363(7) 0.1693(7) 0.0296(14) Uani 1 1 d . . .
C2 C 0.9765(8) 0.1141(8) 0.2306(8) 0.0373(16) Uani 1 1 d . . .
H2A H 0.9054 0.1277 0.1445 0.045 Uiso 1 1 calc R . .
H2B H 0.9595 0.0046 0.2989 0.045 Uiso 1 1 calc R . .
C3 C 0.8012(8) 0.4323(7) 0.3682(7) 0.0316(14) Uani 1 1 d . . .
C4 C 0.7136(8) 0.5937(7) 0.3566(7) 0.0290(14) Uani 1 1 d . . .
C5 C 0.6683(8) 0.6977(7) 0.2186(7) 0.0312(14) Uani 1 1 d . . .
H5 H 0.6983 0.6680 0.1286 0.037 Uiso 1 1 calc R . .
C6 C 0.5479(9) 0.8764(8) 0.3419(7) 0.0391(16) Uani 1 1 d . . .
H6 H 0.4883 0.9744 0.3416 0.047 Uiso 1 1 calc R . .
C7 C 0.5972(4) 0.7748(3) 0.4776(3) 0.0495(19) Uani 1 1 d . . .
H7 H 0.5715 0.8066 0.5667 0.059 Uiso 1 1 calc R . .
O3 O 1.3997(4) -0.1906(3) -0.0528(3) 0.0347(10) Uani 1 1 d R . .
H3A H 1.3147 -0.2593 -0.0310 0.042 Uiso 1 1 d R . .
H3B H 1.4929 -0.1866 -0.1197 0.042 Uiso 1 1 d R . .
O4 O 1.2074(4) 0.5948(3) 0.1827(3) 0.0666(16) Uani 1 1 d R . .
H4A H 1.2320 0.5495 0.2748 0.100 Uiso 1 1 d R . .
H4B H 1.1072 0.5564 0.1725 0.100 Uiso 1 1 d R . .

loop_
_atom_site_aniso_label
_atom_site_aniso_U_11
_atom_site_aniso_U_22
_atom_site_aniso_U_33
_atom_site_aniso_U_23
_atom_site_aniso_U_13
_atom_site_aniso_U_12
Ni1 0.0304(6) 0.0179(6) 0.0295(7) -0.0090(5) -0.0062(5) 0.0054(4)
O1 0.033(2) 0.028(2) 0.049(3) -0.018(2) 0.003(2) 0.0006(19)
O2 0.043(3) 0.038(3) 0.054(3) -0.025(2) 0.005(2) -0.002(2)
N1 0.036(3) 0.027(3) 0.045(3) -0.008(3) -0.007(2) 0.009(2)
N2 0.034(3) 0.028(3) 0.043(4) -0.011(3) -0.003(2) 0.009(2)
N3 0.066(4) 0.047(4) 0.037(4) -0.006(3) -0.005(3) 0.028(3)
N4 0.064(4) 0.038(3) 0.031(3) -0.004(3) -0.008(3) 0.021(3)
N5 0.039(3) 0.018(3) 0.030(3) -0.007(2) -0.005(2) 0.001(2)
N6 0.058(4) 0.037(3) 0.033(3) -0.013(3) -0.012(3) 0.013(3)
C1 0.044(4) 0.023(3) 0.022(3) -0.006(3) -0.009(3) 0.007(3)
C2 0.032(3) 0.032(4) 0.051(4) -0.018(3) -0.006(3) 0.007(3)
C3 0.032(3) 0.030(3) 0.029(4) -0.006(3) 0.002(3) 0.005(3)
C4 0.030(3) 0.024(3) 0.033(4) -0.008(3) -0.006(3) 0.005(3)
C5 0.041(4) 0.025(3) 0.028(4) -0.011(3) -0.003(3) 0.004(3)
C6 0.058(4) 0.027(3) 0.035(4) -0.014(3) -0.009(3) 0.013(3)
C7 0.073(5) 0.045(4) 0.038(4) -0.024(4) -0.011(4) 0.012(4)
O3 0.032(2) 0.030(2) 0.042(3) -0.011(2) -0.0001(19) -0.0043(19)
O4 0.088(4) 0.060(4) 0.049(3) -0.012(3) 0.004(3) -0.029(3)

loop_
_atom_type_symbol
_atom_type_description
_atom_type_scat_dispersion_real
_atom_type_scat_dispersion_imag
_atom_type_scat_source
C C 0.0033 0.0016 'International Tables Vol C Tables 4.2.6.8 and 6.1.1.4'
H H 0.0000 0.0000 'International Tables Vol C Tables 4.2.6.8 and 6.1.1.4'
N N 0.0061 0.0033 'International Tables Vol C Tables 4.2.6.8 and 6.1.1.4'
Ni Ni 0.3393 1.1124 'International Tables Vol C Tables 4.2.6.8 and 6.1.1.4'
O O 0.0106 0.0060 'International Tables Vol C Tables 4.2.6.8 and 6.1.1.4'

loop_
_geom_angle_atom_site_label_1
_geom_angle_atom_site_label_2
_geom_angle_atom_site_label_3
_geom_angle
_geom_angle_site_symmetry_1
_geom_angle_site_symmetry_3
O1 Ni1 O1 180.0(3) . 2_855
O1 Ni1 O3 88.37(14) . .
O1 Ni1 O3 91.63(14) 2_855 .
O1 Ni1 O3 91.63(14) . 2_855
O1 Ni1 O3 88.37(14) 2_855 2_855
O3 Ni1 O3 180.0(2) . 2_855
O1 Ni1 N5 90.72(17) . 1_645
O1 Ni1 N5 89.28(17) 2_855 1_645
O3 Ni1 N5 90.53(15) . 1_645
O3 Ni1 N5 89.47(15) 2_855 1_645
O1 Ni1 N5 89.28(17) . 2_765
O1 Ni1 N5 90.72(17) 2_855 2_765
O3 Ni1 N5 89.47(15) . 2_765
O3 Ni1 N5 90.53(15) 2_855 2_765
N5 Ni1 N5 180.0 1_645 2_765
O1 Ni1 H3B 110.0 . .
O1 Ni1 H3B 70.0 2_855 .
O3 Ni1 H3B 22.5 . .
O3 Ni1 H3B 157.5 2_855 .
N5 Ni1 H3B 96.2 1_645 .
N5 Ni1 H3B 83.8 2_765 .
C1 O1 Ni1 131.5(4) . .
C3 N1 N2 100.8(5) . .
N3 N2 N1 114.4(5) . .
N3 N2 C2 121.7(5) . .
N1 N2 C2 123.8(5) . .
N2 N3 N4 105.8(5) . .
N3 N4 C3 105.3(5) . .
C6 N5 C5 116.1(5) . .
C6 N5 Ni1 120.9(4) . 1_465
C5 N5 Ni1 123.1(4) . 1_465
C4 N6 C7 115.4(5) . .
O2 C1 O1 127.0(6) . .
O2 C1 C2 120.0(5) . .
O1 C1 C2 113.0(5) . .
N2 C2 C1 112.8(5) . .
N2 C2 H2A 109.0 . .
C1 C2 H2A 109.0 . .
N2 C2 H2B 109.0 . .
C1 C2 H2B 109.0 . .
H2A C2 H2B 107.8 . .
N1 C3 N4 113.6(5) . .
N1 C3 C4 122.8(5) . .
N4 C3 C4 123.6(6) . .
N6 C4 C5 122.1(5) . .
N6 C4 C3 115.8(5) . .
C5 C4 C3 122.2(5) . .
N5 C5 C4 121.9(5) . .
N5 C5 H5 119.1 . .
C4 C5 H5 119.1 . .
N5 C6 C7 121.8(5) . .
N5 C6 H6 119.1 . .
C7 C6 H6 119.1 . .
N6 C7 C6 122.8(4) . .
N6 C7 H7 118.6 . .
C6 C7 H7 118.6 . .
Ni1 O3 H3A 145.5 . .
Ni1 O3 H3B 89.5 . .
H3A O3 H3B 124.9 . .
H4A O4 H4B 107.7 . .

loop_
_geom_bond_atom_site_label_1
_geom_bond_atom_site_label_2
_geom_bond_distance
_geom_bond_site_symmetry_2
Ni1 O1 2.044(4) .
Ni1 O1 2.044(4) 2_855
Ni1 O3 2.056(3) .
Ni1 O3 2.056(3) 2_855
Ni1 N5 2.132(5) 1_645
Ni1 N5 2.132(5) 2_765
Ni1 H3B 2.2177 .
O1 C1 1.251(7) .
O2 C1 1.247(7) .
N1 C3 1.326(8) .
N1 N2 1.328(7) .
N2 N3 1.323(7) .
N2 C2 1.471(8) .
N3 N4 1.330(7) .
N4 C3 1.343(8) .
N5 C6 1.328(7) .
N5 C5 1.331(7) .
N5 Ni1 2.132(5) 1_465
N6 C4 1.329(7) .
N6 C7 1.334(6) .
C1 C2 1.520(8) .
C2 H2A 0.9700 .
C2 H2B 0.9700 .
C3 C4 1.482(8) .
C4 C5 1.374(8) .
C5 H5 0.9300 .
C6 C7 1.361(7) .
C6 H6 0.9300 .
C7 H7 0.9300 .
O3 H3A 0.8500 .
O3 H3B 0.8500 .
O4 H4A 0.8500 .
O4 H4B 0.8500 .
